data_4115326
loop_
_publ_author_name
'Guang Zhu'
'Joseph M. Tanski'
'David G. Churchill'
'Kevin E. Janak'
'Gerard Parkin'

_publ_section_title
;
 The Reactivity of Mo(PMe3)6 towards Heterocyclic Nitrogen Compounds:
 Transformations Relevant to Hydrodenitrogenation
;
_journal_name_full 'Journal of the American Chemical Society'
_journal_page_first 13658
_journal_page_last 13659
_journal_paper_doi 10.1021/ja028512w
_journal_volume 124
_journal_year 2002
_chemical_formula_sum 'C17 H41 Mo N P4'
_chemical_formula_weight 479.33
_chemical_name_systematic
; 
 ? 
;
_space_group_IT_number 56
_symmetry_cell_setting orthorhombic
_symmetry_space_group_name_Hall '-P 2ab 2ac'
_symmetry_space_group_name_H-M 'P c c n'
_atom_sites_solution_hydrogens geom
_atom_sites_solution_primary direct
_atom_sites_solution_secondary difmap
_audit_creation_method SHELXL-97
_cell_angle_alpha 90.00
_cell_angle_beta 90.00
_cell_angle_gamma 90.00
_cell_formula_units_Z 8
_cell_length_a 15.8105(19)
_cell_length_b 31.466(4)
_cell_length_c 10.2786(12)
_cell_measurement_temperature 243(2)
_cell_volume 5113.5(11)
_computing_cell_refinement 'Bruker SMART'
_computing_data_collection 'Bruker SMART'
_computing_data_reduction 'Bruker SHELXTL'
_computing_molecular_graphics 'Bruker SHELXTL'
_computing_publication_material 'Bruker SHELXTL'
_computing_structure_refinement 'SHELXL-97 (Sheldrick, 1997)'
_computing_structure_solution 'SHELXS-97 (Sheldrick, 1990)'
_diffrn_ambient_temperature 243(2)
_diffrn_measured_fraction_theta_full 0.951
_diffrn_measured_fraction_theta_max 0.951
_diffrn_measurement_device_type 'CCD area detector'
_diffrn_measurement_method 'phi and omega scans'
_diffrn_radiation_monochromator graphite
_diffrn_radiation_source 'fine-focus sealed tube'
_diffrn_radiation_type MoK\a
_diffrn_radiation_wavelength 0.71073
_diffrn_reflns_av_R_equivalents 0.0396
_diffrn_reflns_av_sigmaI/netI 0.0301
_diffrn_reflns_limit_h_max 20
_diffrn_reflns_limit_h_min -13
_diffrn_reflns_limit_k_max 40
_diffrn_reflns_limit_k_min -41
_diffrn_reflns_limit_l_max 8
_diffrn_reflns_limit_l_min -13
_diffrn_reflns_number 32902
_diffrn_reflns_theta_full 28.26
_diffrn_reflns_theta_max 28.26
_diffrn_reflns_theta_min 1.29
_exptl_absorpt_coefficient_mu 0.764
_exptl_absorpt_correction_T_max 0.9276
_exptl_absorpt_correction_T_min 0.8623
_exptl_absorpt_correction_type none
_exptl_crystal_density_diffrn 1.245
_exptl_crystal_F_000 2016
_exptl_crystal_size_max 0.20
_exptl_crystal_size_mid 0.20
_exptl_crystal_size_min 0.10
_refine_diff_density_max 0.635
_refine_diff_density_min -0.577
_refine_diff_density_rms 0.062
_refine_ls_extinction_coef 0.00036(13)
_refine_ls_extinction_expression Fc^*^=kFc[1+0.001xFc^2^\l^3^/sin(2\q)]^-1/4^
_refine_ls_extinction_method SHELXL
_refine_ls_goodness_of_fit_ref 1.004
_refine_ls_hydrogen_treatment mixed
_refine_ls_matrix_type full
_refine_ls_number_parameters 280
_refine_ls_number_reflns 6020
_refine_ls_number_restraints 6
_refine_ls_restrained_S_all 1.004
_refine_ls_R_factor_all 0.0710
_refine_ls_R_factor_gt 0.0415
_refine_ls_shift/su_max 0.806
_refine_ls_shift/su_mean 0.045
_refine_ls_structure_factor_coef Fsqd
_refine_ls_weighting_details 'calc w=1/[\s^2^(Fo^2^)+(0.1000P)^2^+0.0000P] where P=(Fo^2^+2Fc^2^)/3'
_refine_ls_weighting_scheme calc
_refine_ls_wR_factor_gt 0.1329
_refine_ls_wR_factor_ref 0.1529
_reflns_number_gt 4077
_reflns_number_total 6020
_reflns_threshold_expression >2sigma(I)
_cod_data_source_file ja028512w-2_s7.cif
_cod_data_source_block moppys10
_cod_original_cell_volume 5113.6(11)
_cod_database_code 4115326

loop_
_symmetry_equiv_pos_as_xyz
'x, y, z'
'-x+1/2, -y+1/2, z'
'-x, y+1/2, -z+1/2'
'x+1/2, -y, -z+1/2'
'-x, -y, -z'
'x-1/2, y-1/2, -z'
'x, -y-1/2, z-1/2'
'-x-1/2, y, z-1/2'

loop_
_atom_site_label
_atom_site_type_symbol
_atom_site_fract_x
_atom_site_fract_y
_atom_site_fract_z
_atom_site_U_iso_or_equiv
_atom_site_adp_type
_atom_site_occupancy
_atom_site_symmetry_multiplicity
_atom_site_calc_flag
_atom_site_refinement_flags
_atom_site_disorder_assembly
_atom_site_disorder_group
Mo Mo -0.004020(15) 0.621452(9) 0.29347(3) 0.03947(13) Uani 1 1 d . . .
H H -0.066(3) 0.5774(15) 0.395(5) 0.124(17) Uiso 1 1 d . A .
P1 P -0.10141(6) 0.68108(3) 0.27583(12) 0.0604(3) Uani 1 1 d . A .
P2 P -0.10018(8) 0.57451(4) 0.18163(12) 0.0685(3) Uani 1 1 d . A .
P3 P 0.01848(8) 0.63465(4) 0.52408(11) 0.0677(3) Uani 1 1 d . A .
P4 P 0.11060(7) 0.56971(3) 0.28687(11) 0.0627(3) Uani 1 1 d . A .
C11 C -0.0598(4) 0.73337(14) 0.3226(5) 0.1021(17) Uani 1 1 d . . .
H11A H -0.0503 0.7340 0.4158 0.153 Uiso 1 1 calc R A .
H11B H -0.1002 0.7552 0.2990 0.153 Uiso 1 1 calc R . .
H11C H -0.0068 0.7385 0.2777 0.153 Uiso 1 1 calc R . .
C12 C -0.1345(4) 0.69503(18) 0.1105(6) 0.1110(19) Uani 1 1 d . . .
H12A H -0.0851 0.7018 0.0585 0.167 Uiso 1 1 calc R A .
H12B H -0.1718 0.7195 0.1136 0.167 Uiso 1 1 calc R . .
H12C H -0.1642 0.6712 0.0718 0.167 Uiso 1 1 calc R . .
C13 C -0.2056(3) 0.68281(17) 0.3569(7) 0.120(2) Uani 1 1 d . . .
H13A H -0.1978 0.6822 0.4505 0.180 Uiso 1 1 calc R A .
H13B H -0.2389 0.6584 0.3302 0.180 Uiso 1 1 calc R . .
H13C H -0.2348 0.7087 0.3327 0.180 Uiso 1 1 calc R . .
C21 C -0.0928(4) 0.57434(19) 0.0013(5) 0.121(2) Uani 1 1 d . . .
H21A H -0.0380 0.5635 -0.0248 0.181 Uiso 1 1 calc R A .
H21B H -0.0997 0.6031 -0.0311 0.181 Uiso 1 1 calc R . .
H21C H -0.1370 0.5564 -0.0343 0.181 Uiso 1 1 calc R . .
C22 C -0.2137(3) 0.5804(2) 0.2037(7) 0.139(3) Uani 1 1 d . . .
H22A H -0.2280 0.5757 0.2943 0.208 Uiso 1 1 calc R A .
H22B H -0.2431 0.5598 0.1500 0.208 Uiso 1 1 calc R . .
H22C H -0.2307 0.6089 0.1785 0.208 Uiso 1 1 calc R . .
C23 C -0.0936(4) 0.51622(14) 0.2098(5) 0.1000(18) Uani 1 1 d . . .
H23A H -0.1024 0.5103 0.3013 0.150 Uiso 1 1 calc R A .
H23B H -0.0382 0.5060 0.1838 0.150 Uiso 1 1 calc R . .
H23C H -0.1367 0.5020 0.1588 0.150 Uiso 1 1 calc R . .
C31 C -0.0702(4) 0.65237(18) 0.6261(5) 0.115(2) Uani 1 1 d . . .
H31A H -0.1178 0.6333 0.6142 0.172 Uiso 1 1 calc R A .
H31B H -0.0864 0.6810 0.6013 0.172 Uiso 1 1 calc R . .
H31C H -0.0531 0.6521 0.7167 0.172 Uiso 1 1 calc R . .
C32 C 0.0985(4) 0.67454(19) 0.5610(7) 0.136(3) Uani 1 1 d . . .
H32A H 0.0858 0.7005 0.5141 0.204 Uiso 1 1 calc R A .
H32B H 0.1537 0.6641 0.5349 0.204 Uiso 1 1 calc R . .
H32C H 0.0986 0.6802 0.6538 0.204 Uiso 1 1 calc R . .
C33 C 0.0546(4) 0.59073(17) 0.6302(5) 0.1088(19) Uani 1 1 d . . .
H33A H 0.0118 0.5687 0.6326 0.163 Uiso 1 1 calc R A .
H33B H 0.0641 0.6015 0.7175 0.163 Uiso 1 1 calc R . .
H33C H 0.1069 0.5791 0.5962 0.163 Uiso 1 1 calc R . .
C41 C 0.1386(4) 0.54865(17) 0.1258(6) 0.112(2) Uani 1 1 d . . .
H41A H 0.0886 0.5369 0.0847 0.168 Uiso 1 1 calc R A .
H41B H 0.1810 0.5266 0.1354 0.168 Uiso 1 1 calc R . .
H41C H 0.1611 0.5714 0.0723 0.168 Uiso 1 1 calc R . .
C42 C 0.2150(3) 0.58896(17) 0.3311(7) 0.117(2) Uani 1 1 d . . .
H42A H 0.2257 0.6158 0.2875 0.176 Uiso 1 1 calc R A .
H42B H 0.2573 0.5683 0.3049 0.176 Uiso 1 1 calc R . .
H42C H 0.2178 0.5931 0.4245 0.176 Uiso 1 1 calc R . .
C43 C 0.1094(3) 0.51907(14) 0.3775(6) 0.1033(18) Uani 1 1 d . . .
H43A H 0.0594 0.5030 0.3541 0.155 Uiso 1 1 calc R A .
H43B H 0.1088 0.5249 0.4702 0.155 Uiso 1 1 calc R . .
H43C H 0.1595 0.5027 0.3558 0.155 Uiso 1 1 calc R . .
N1 N 0.0609(8) 0.6507(4) 0.1416(13) 0.019(3) Uani 0.28(2) 1 d PU A 1
C1 C 0.0901(19) 0.6682(10) 0.2664(17) 0.040(5) Uani 0.28(2) 1 d P A 1
C2 C 0.1511(10) 0.6983(5) 0.258(2) 0.049(5) Uani 0.28(2) 1 d P A 1
H2A H 0.1725 0.7097 0.3356 0.059 Uiso 0.28(2) 1 calc PR A 1
C3 C 0.1845(13) 0.7134(8) 0.140(3) 0.075(7) Uani 0.28(2) 1 d P A 1
H3A H 0.2253 0.7352 0.1404 0.090 Uiso 0.28(2) 1 calc PR A 1
C4 C 0.156(3) 0.6957(18) 0.023(3) 0.075(12) Uani 0.28(2) 1 d P A 1
H4A H 0.1791 0.7047 -0.0568 0.090 Uiso 0.28(2) 1 calc PR A 1
C5 C 0.0921(11) 0.6640(6) 0.0255(19) 0.048(5) Uani 0.28(2) 1 d P A 1
H5A H 0.0715 0.6523 -0.0525 0.058 Uiso 0.28(2) 1 calc PR A 1
C1A C 0.0433(6) 0.6429(3) 0.1080(10) 0.0452(17) Uani 0.72(2) 1 d P A 2
N1A N 0.0861(5) 0.6643(2) 0.2119(10) 0.052(3) Uani 0.72(2) 1 d P A 2
C5A C 0.1476(5) 0.6933(3) 0.1834(14) 0.083(3) Uani 0.72(2) 1 d P A 2
H5AA H 0.1768 0.7072 0.2508 0.099 Uiso 0.72(2) 1 calc PR A 2
C4A C 0.1667(13) 0.7021(6) 0.055(2) 0.104(8) Uani 0.72(2) 1 d P A 2
H4AA H 0.2090 0.7222 0.0363 0.125 Uiso 0.72(2) 1 calc PR A 2
C3A C 0.1256(7) 0.6824(3) -0.0454(16) 0.105(4) Uani 0.72(2) 1 d P A 2
H3AA H 0.1383 0.6891 -0.1324 0.126 Uiso 0.72(2) 1 calc PR A 2
C2A C 0.0649(8) 0.6523(3) -0.0151(9) 0.077(3) Uani 0.72(2) 1 d P A 2
H2AA H 0.0376 0.6379 -0.0834 0.093 Uiso 0.72(2) 1 calc PR A 2

loop_
_atom_site_aniso_label
_atom_site_aniso_U_11
_atom_site_aniso_U_22
_atom_site_aniso_U_33
_atom_site_aniso_U_23
_atom_site_aniso_U_13
_atom_site_aniso_U_12
Mo 0.03674(19) 0.03586(19) 0.0458(2) 0.00241(11) 0.00186(10) -0.00110(10)
P1 0.0504(5) 0.0536(6) 0.0771(7) 0.0108(5) 0.0059(5) 0.0140(4)
P2 0.0733(7) 0.0587(6) 0.0734(8) 0.0017(5) -0.0170(5) -0.0200(5)
P3 0.0880(8) 0.0604(7) 0.0546(7) -0.0067(5) -0.0098(5) 0.0035(6)
P4 0.0589(6) 0.0517(6) 0.0774(8) 0.0081(5) 0.0078(5) 0.0167(5)
C11 0.120(5) 0.053(3) 0.133(5) -0.006(3) 0.004(3) 0.021(3)
C12 0.116(4) 0.103(4) 0.114(5) 0.035(4) -0.023(4) 0.036(3)
C13 0.072(3) 0.112(4) 0.175(6) 0.033(4) 0.043(4) 0.045(3)
C21 0.183(6) 0.102(4) 0.078(4) -0.004(3) -0.050(4) -0.039(4)
C22 0.064(3) 0.113(5) 0.239(9) -0.023(5) -0.023(4) -0.028(3)
C23 0.135(5) 0.056(3) 0.110(5) 0.000(2) -0.017(3) -0.034(3)
C31 0.154(5) 0.121(5) 0.068(3) -0.010(3) 0.023(3) 0.031(4)
C32 0.159(6) 0.114(5) 0.135(6) -0.034(4) -0.055(5) -0.039(4)
C33 0.161(6) 0.097(4) 0.068(3) 0.004(3) -0.030(3) 0.021(4)
C41 0.129(4) 0.095(4) 0.112(4) 0.004(3) 0.056(4) 0.051(3)
C42 0.050(2) 0.108(4) 0.194(6) 0.029(4) 0.001(3) 0.018(3)
C43 0.120(4) 0.063(3) 0.127(5) 0.029(3) 0.020(3) 0.038(3)
N1 0.028(6) 0.023(6) 0.007(7) -0.019(4) -0.012(4) -0.020(4)
C1 0.045(7) 0.060(10) 0.016(8) 0.002(8) 0.004(8) 0.002(6)
C2 0.061(8) 0.053(8) 0.033(9) -0.013(7) -0.014(7) -0.026(6)
C3 0.065(10) 0.093(15) 0.067(16) 0.001(11) 0.003(9) -0.049(10)
C4 0.073(17) 0.14(3) 0.012(10) 0.015(12) 0.002(9) -0.017(17)
C5 0.051(9) 0.060(10) 0.034(9) -0.011(7) 0.008(6) -0.025(7)
C1A 0.060(5) 0.037(4) 0.039(5) -0.013(3) -0.018(3) -0.015(3)
N1A 0.043(3) 0.040(3) 0.074(8) 0.013(5) 0.018(5) 0.001(2)
C5A 0.068(4) 0.076(5) 0.104(10) -0.002(5) -0.005(5) -0.031(4)
C4A 0.093(11) 0.085(8) 0.13(2) 0.029(13) 0.041(15) -0.044(7)
C3A 0.105(7) 0.114(7) 0.095(9) 0.042(6) 0.039(7) -0.004(5)
C2A 0.102(7) 0.080(6) 0.050(5) 0.005(4) 0.010(4) -0.012(5)

loop_
_atom_type_symbol
_atom_type_description
_atom_type_scat_dispersion_real
_atom_type_scat_dispersion_imag
_atom_type_scat_source
C C 0.0033 0.0016 'International Tables Vol C Tables 4.2.6.8 and 6.1.1.4'
H H 0.0000 0.0000 'International Tables Vol C Tables 4.2.6.8 and 6.1.1.4'
N N 0.0061 0.0033 'International Tables Vol C Tables 4.2.6.8 and 6.1.1.4'
P P 0.1023 0.0942 'International Tables Vol C Tables 4.2.6.8 and 6.1.1.4'
Mo Mo -1.6832 0.6857 'International Tables Vol C Tables 4.2.6.8 and 6.1.1.4'

loop_
_geom_angle_atom_site_label_1
_geom_angle_atom_site_label_2
_geom_angle_atom_site_label_3
_geom_angle
H Mo N1 160.5(14)
H Mo C1 154.0(15)
N1 Mo C1 41.1(4)
H Mo N1A 166.7(14)
N1 Mo N1A 25.4(3)
C1 Mo N1A 15.6(4)
H Mo C1A 148.5(14)
N1 Mo C1A 13.6(2)
C1 Mo C1A 54.6(4)
N1A Mo C1A 39.0(2)
H Mo P2 61.1(14)
N1 Mo P2 102.9(3)
C1 Mo P2 144.0(5)
N1A Mo P2 128.4(3)
C1A Mo P2 89.4(3)
H Mo P3 71.2(14)
N1 Mo P3 125.7(3)
C1 Mo P3 84.6(5)
N1A Mo P3 100.2(3)
C1A Mo P3 139.2(3)
P2 Mo P3 131.40(5)
H Mo P1 105.5(14)
N1 Mo P1 85.2(4)
C1 Mo P1 84.2(8)
N1A Mo P1 84.6(2)
C1A Mo P1 85.0(2)
P2 Mo P1 92.17(4)
P3 Mo P1 91.92(4)
H Mo P4 85.0(14)
N1 Mo P4 84.7(4)
C1 Mo P4 86.4(8)
N1A Mo P4 85.1(2)
C1A Mo P4 85.8(2)
P2 Mo P4 92.65(4)
P3 Mo P4 91.86(4)
P1 Mo P4 169.52(4)
C12 P1 C11 97.5(3)
C12 P1 C13 99.0(3)
C11 P1 C13 100.1(3)
C12 P1 Mo 115.77(19)
C11 P1 Mo 116.38(17)
C13 P1 Mo 123.59(17)
C22 P2 C21 100.7(3)
C22 P2 C23 97.8(3)
C21 P2 C23 98.6(3)
C22 P2 Mo 120.0(2)
C21 P2 Mo 115.98(19)
C23 P2 Mo 119.65(17)
C32 P3 C31 101.6(3)
C32 P3 C33 100.2(3)
C31 P3 C33 97.2(3)
C32 P3 Mo 115.0(2)
C31 P3 Mo 119.8(2)
C33 P3 Mo 119.48(17)
C42 P4 C41 97.3(3)
C42 P4 C43 99.8(3)
C41 P4 C43 98.4(3)
C42 P4 Mo 116.49(18)
C41 P4 Mo 116.45(19)
C43 P4 Mo 123.73(17)
C5 N1 C1 122.4(14)
C5 N1 Mo 167.0(9)
C1 N1 Mo 70.6(13)
C2 C1 N1 115.4(16)
C2 C1 Mo 176.2(13)
N1 C1 Mo 68.4(12)
C1 C2 C3 124.3(14)
C2 C3 C4 119(3)
C3 C4 C5 119(3)
N1 C5 C4 119.5(18)
C2A C1A N1A 118.6(8)
C2A C1A Mo 171.7(6)
N1A C1A Mo 69.7(4)
C5A N1A C1A 119.4(7)
C5A N1A Mo 169.2(7)
C1A N1A Mo 71.4(5)
N1A C5A C4A 119.6(10)
C3A C4A C5A 121.8(12)
C4A C3A C2A 118.0(10)
C1A C2A C3A 122.6(8)

loop_
_geom_bond_atom_site_label_1
_geom_bond_atom_site_label_2
_geom_bond_distance
Mo H 1.99(5)
Mo N1 2.082(13)
Mo C1 2.11(3)
Mo N1A 2.134(8)
Mo C1A 2.157(10)
Mo P2 2.4114(11)
Mo P3 2.4326(11)
Mo P1 2.4340(10)
Mo P4 2.4372(10)
P1 C12 1.831(6)
P1 C11 1.836(5)
P1 C13 1.847(5)
P2 C22 1.819(5)
P2 C21 1.857(5)
P2 C23 1.859(5)
P3 C32 1.822(5)
P3 C31 1.837(5)
P3 C33 1.851(5)
P4 C42 1.816(5)
P4 C41 1.838(5)
P4 C43 1.846(4)
N1 C5 1.36(2)
N1 C1 1.471(17)
C1 C2 1.35(3)
C2 C3 1.40(3)
C3 C4 1.41(4)
C4 C5 1.42(5)
C1A C2A 1.344(12)
C1A N1A 1.432(8)
N1A C5A 1.365(11)
C5A C4A 1.381(16)
C4A C3A 1.369(19)
C3A C2A 1.384(12)
